data_4088794
loop_
_publ_author_name
'Matsubara, Kouki'
'Yamamoto, Hitomi'
'Miyazaki, Satoshi'
'Inatomi, Takahiro'
'Nonaka, Keita'
'Koga, Yuji'
'Yamada, Yuji'
'Veiros, Luis F.'
'Kirchner, Karl'

_publ_section_title
;
 Dinuclear Systems in the Efficient Nickel-Catalyzed Kumada--Tamao--Corriu
 Cross-Coupling of Aryl Halides
;
_journal_issue 2
_journal_name_full Organometallics
_journal_page_first 255
_journal_paper_doi 10.1021/acs.organomet.6b00451
_journal_volume 36
_journal_year 2016
_chemical_formula_moiety 'C59 H75 Cl4 N5 Ni2'
_chemical_formula_sum 'C59 H75 Cl4 N5 Ni2'
_chemical_formula_weight 1113.48
_space_group_IT_number 2
_space_group_name_Hall '-P 1'
_space_group_name_H-M_alt 'P -1'
_symmetry_cell_setting triclinic
_symmetry_Int_Tables_number 2
_symmetry_space_group_name_Hall '-P 1'
_symmetry_space_group_name_H-M 'P -1'
_atom_sites_solution_hydrogens geom
_atom_sites_solution_primary direct
_atom_sites_solution_secondary difmap
_cell_angle_alpha 73.690(18)
_cell_angle_beta 71.29(2)
_cell_angle_gamma 69.138(18)
_cell_formula_units_Z 2
_cell_length_a 12.447(3)
_cell_length_b 14.799(4)
_cell_length_c 18.718(5)
_cell_measurement_reflns_used 7377
_cell_measurement_temperature 113
_cell_measurement_theta_max 27.47
_cell_measurement_theta_min 3.00
_cell_volume 2997.1(14)
_computing_cell_refinement CrystalClear
_computing_data_collection 'CrystalClear (Rigaku Inc., 2008)'
_computing_data_reduction CrystalClear
_computing_molecular_graphics 'Mercury 3.5.1'
_computing_publication_material 'CrystalStructure 4.0 (Rigaku, 2010)'
_computing_structure_refinement 'SHELXL97 (Sheldrick, 2008)'
_computing_structure_solution 'Il Milione (Burla, et al., 2007)'
_diffrn_ambient_temperature 113
_diffrn_detector_area_resol_mean 7.111
_diffrn_measured_fraction_theta_full 0.954
_diffrn_measured_fraction_theta_max 0.954
_diffrn_measurement_device_type 'Rigaku Saturn724'
_diffrn_measurement_method \w
_diffrn_radiation_type 'Mo K\a'
_diffrn_radiation_wavelength 0.71075
_diffrn_reflns_av_R_equivalents 0.0595
_diffrn_reflns_limit_h_max 16
_diffrn_reflns_limit_h_min -15
_diffrn_reflns_limit_k_max 18
_diffrn_reflns_limit_k_min -19
_diffrn_reflns_limit_l_max 24
_diffrn_reflns_limit_l_min -24
_diffrn_reflns_number 23248
_diffrn_reflns_theta_full 27.46
_diffrn_reflns_theta_max 27.46
_diffrn_standards_number 0
_exptl_absorpt_coefficient_mu 0.846
_exptl_absorpt_correction_T_max 0.959
_exptl_absorpt_correction_T_min 0.903
_exptl_absorpt_correction_type psi-scan
_exptl_absorpt_process_details '\y scan,(North et al, 1968)'
_exptl_crystal_colour orange
_exptl_crystal_density_diffrn 1.234
_exptl_crystal_density_method 'not measured'
_exptl_crystal_description prism
_exptl_crystal_F_000 1176.0
_exptl_crystal_size_max 0.250
_exptl_crystal_size_mid 0.100
_exptl_crystal_size_min 0.050
_refine_diff_density_max 1.010
_refine_diff_density_min -0.850
_refine_ls_extinction_method none
_refine_ls_goodness_of_fit_ref 1.072
_refine_ls_hydrogen_treatment constr
_refine_ls_number_parameters 647
_refine_ls_number_reflns 13718
_refine_ls_number_restraints 0
_refine_ls_R_factor_gt 0.0712
_refine_ls_shift/su_max 0.001
_refine_ls_structure_factor_coef Fsqd
_refine_ls_weighting_details 'w = 1/[\s^2^(Fo^2^)+(0.0750P)^2^+0.0000P] where P=(Fo^2^+2Fc^2^)/3'
_refine_ls_weighting_scheme calc
_refine_ls_wR_factor_ref 0.1913
_reflns_number_gt 7649
_reflns_number_total 13718
_reflns_threshold_expression F^2^>2.0\s(F^2^)
_cod_data_source_file om6b00451_si_002.cif
_cod_data_source_block 4
_cod_original_cell_volume 2997.1(13)
_cod_database_code 4088794

loop_
_symmetry_equiv_pos_site_id
_symmetry_equiv_pos_as_xyz
1 +X,+Y,+Z
2 -X,-Y,-Z

loop_
_atom_site_label
_atom_site_type_symbol
_atom_site_fract_x
_atom_site_fract_y
_atom_site_fract_z
_atom_site_U_iso_or_equiv
_atom_site_adp_type
_atom_site_occupancy
_atom_site_symmetry_multiplicity
_atom_site_calc_flag
_atom_site_refinement_flags
Ni1 Ni 0.68688(5) 0.25825(4) 0.70823(3) 0.02669(17) Uani 1.0 2 d .
Ni2 Ni 0.48132(5) 0.39675(4) 0.99399(3) 0.01993(15) Uani 1.0 2 d .
Cl1 Cl 0.69825(10) 0.11459(8) 0.78280(7) 0.0340(3) Uani 1.0 2 d .
Cl2 Cl 0.67952(13) 0.40325(9) 0.63792(7) 0.0472(4) Uani 1.0 2 d .
Cl3 Cl 0.47022(10) 0.47163(8) 1.08629(6) 0.0270(3) Uani 1.0 2 d .
Cl4 Cl 0.21332(11) 0.46768(9) 0.78974(7) 0.0380(3) Uani 1.0 2 d .
N1 N 0.8039(3) 0.1906(3) 0.5639(2) 0.0243(9) Uani 1.0 2 d .
N2 N 0.9302(4) 0.1575(3) 0.6303(3) 0.0310(10) Uani 1.0 2 d .
N3 N 0.3870(3) 0.2272(3) 1.0748(2) 0.0200(8) Uani 1.0 2 d .
N4 N 0.5453(3) 0.2185(3) 1.1034(2) 0.0214(8) Uani 1.0 2 d .
N5 N 0.5498(3) 0.3176(3) 0.78362(19) 0.0226(8) Uani 1.0 2 d .
C1 C 0.8131(5) 0.2006(4) 0.6318(3) 0.0292(11) Uani 1.0 2 d .
C2 C 0.9134(5) 0.1406(4) 0.5221(3) 0.0306(11) Uani 1.0 2 d .
C3 C 0.9923(5) 0.1204(4) 0.5631(3) 0.0335(12) Uani 1.0 2 d .
C4 C 0.6978(4) 0.2283(3) 0.5354(3) 0.0250(10) Uani 1.0 2 d .
C5 C 0.6150(5) 0.1740(4) 0.5632(3) 0.0301(11) Uani 1.0 2 d .
C6 C 0.5146(5) 0.2130(4) 0.5337(3) 0.0389(13) Uani 1.0 2 d .
C7 C 0.4963(5) 0.2983(4) 0.4815(3) 0.0433(14) Uani 1.0 2 d .
C8 C 0.5786(5) 0.3496(4) 0.4558(3) 0.0406(13) Uani 1.0 2 d .
C9 C 0.6825(5) 0.3162(4) 0.4811(3) 0.0310(11) Uani 1.0 2 d .
C10 C 0.6379(5) 0.0760(4) 0.6170(3) 0.0401(13) Uani 1.0 2 d .
C11 C 0.5279(7) 0.0614(5) 0.6784(4) 0.069(2) Uani 1.0 2 d .
C12 C 0.6932(7) -0.0081(5) 0.5710(4) 0.075(3) Uani 1.0 2 d .
C13 C 0.7739(5) 0.3731(4) 0.4520(3) 0.0357(12) Uani 1.0 2 d .
C14 C 0.7164(6) 0.4850(4) 0.4400(4) 0.0518(16) Uani 1.0 2 d .
C15 C 0.8599(6) 0.3460(4) 0.3762(3) 0.0524(17) Uani 1.0 2 d .
C16 C 0.9883(4) 0.1503(4) 0.6884(3) 0.0363(13) Uani 1.0 2 d .
C17 C 1.0200(6) 0.2318(5) 0.6870(4) 0.0557(18) Uani 1.0 2 d .
C18 C 1.0839(7) 0.2193(7) 0.7414(5) 0.075(3) Uani 1.0 2 d .
C19 C 1.1105(6) 0.1325(8) 0.7914(5) 0.081(3) Uani 1.0 2 d .
C20 C 1.0804(5) 0.0519(6) 0.7902(4) 0.0635(19) Uani 1.0 2 d .
C21 C 1.0171(5) 0.0597(5) 0.7381(4) 0.0472(15) Uani 1.0 2 d .
C22 C 0.9994(7) 0.3255(5) 0.6271(4) 0.070(3) Uani 1.0 2 d .
C23 C 1.1130(8) 0.3232(7) 0.5613(5) 0.108(4) Uani 1.0 2 d .
C24 C 0.9556(8) 0.4187(6) 0.6621(5) 0.094(3) Uani 1.0 2 d .
C25 C 0.9913(5) -0.0307(4) 0.7343(4) 0.0478(15) Uani 1.0 2 d .
C26 C 1.1033(6) -0.1019(5) 0.6925(4) 0.068(2) Uani 1.0 2 d .
C27 C 0.9403(6) -0.0853(5) 0.8151(4) 0.0572(17) Uani 1.0 2 d .
C28 C 0.4698(4) 0.2754(3) 1.0588(3) 0.0181(9) Uani 1.0 2 d .
C29 C 0.4134(4) 0.1398(3) 1.1273(3) 0.0237(10) Uani 1.0 2 d .
C30 C 0.5131(4) 0.1341(3) 1.1440(3) 0.0226(10) Uani 1.0 2 d .
C31 C 0.2784(4) 0.2660(3) 1.0490(3) 0.0228(10) Uani 1.0 2 d .
C32 C 0.1898(4) 0.3432(4) 1.0821(3) 0.0271(11) Uani 1.0 2 d .
C33 C 0.0890(4) 0.3841(4) 1.0528(3) 0.0299(11) Uani 1.0 2 d .
C34 C 0.0752(4) 0.3481(4) 0.9970(3) 0.0324(12) Uani 1.0 2 d .
C35 C 0.1633(4) 0.2685(4) 0.9681(3) 0.0306(11) Uani 1.0 2 d .
C36 C 0.2671(4) 0.2254(3) 0.9939(3) 0.0213(10) Uani 1.0 2 d .
C37 C 0.2010(4) 0.3798(4) 1.1458(3) 0.0296(11) Uani 1.0 2 d .
C38 C 0.1483(5) 0.4921(4) 1.1396(4) 0.0501(16) Uani 1.0 2 d .
C39 C 0.1415(6) 0.3286(5) 1.2237(3) 0.0547(17) Uani 1.0 2 d .
C40 C 0.3621(4) 0.1392(3) 0.9621(3) 0.0263(10) Uani 1.0 2 d .
C41 C 0.3349(5) 0.0418(4) 1.0072(3) 0.0365(12) Uani 1.0 2 d .
C42 C 0.3779(5) 0.1434(4) 0.8769(3) 0.0336(12) Uani 1.0 2 d .
C43 C 0.6380(4) 0.2456(3) 1.1158(3) 0.0232(10) Uani 1.0 2 d .
C44 C 0.6141(4) 0.2789(3) 1.1850(3) 0.0252(10) Uani 1.0 2 d .
C45 C 0.7040(4) 0.3070(4) 1.1944(3) 0.0330(12) Uani 1.0 2 d .
C46 C 0.8094(4) 0.3018(4) 1.1383(3) 0.0324(12) Uani 1.0 2 d .
C47 C 0.8303(5) 0.2660(4) 1.0740(3) 0.0334(12) Uani 1.0 2 d .
C48 C 0.7449(4) 0.2369(3) 1.0599(3) 0.0272(11) Uani 1.0 2 d .
C49 C 0.5002(5) 0.2811(4) 1.2473(3) 0.0324(11) Uani 1.0 2 d .
C50 C 0.4485(5) 0.3756(4) 1.2799(3) 0.0374(13) Uani 1.0 2 d .
C51 C 0.5256(5) 0.1924(4) 1.3130(3) 0.0426(14) Uani 1.0 2 d .
C52 C 0.7735(4) 0.1941(4) 0.9884(3) 0.0282(11) Uani 1.0 2 d .
C53 C 0.8195(5) 0.2621(4) 0.9145(3) 0.0359(12) Uani 1.0 2 d .
C54 C 0.8682(4) 0.0933(4) 0.9960(3) 0.0347(12) Uani 1.0 2 d .
C55 C 0.5567(4) 0.3154(3) 0.8545(3) 0.0255(10) Uani 1.0 2 d .
C56 C 0.4639(4) 0.3648(3) 0.9084(3) 0.0207(9) Uani 1.0 2 d .
C57 C 0.3552(4) 0.4130(3) 0.8873(3) 0.0242(10) Uani 1.0 2 d .
C58 C 0.3479(4) 0.4115(3) 0.8163(3) 0.0255(10) Uani 1.0 2 d .
C59 C 0.4462(4) 0.3677(3) 0.7634(3) 0.0252(10) Uani 1.0 2 d .
H2 H 0.9291 0.1239 0.4735 0.0367 Uiso 1.0 2 calc R
H3 H 1.0747 0.0872 0.5492 0.0401 Uiso 1.0 2 calc R
H6 H 0.4568 0.1785 0.5508 0.0467 Uiso 1.0 2 calc R
H7 H 0.4268 0.3224 0.4627 0.0519 Uiso 1.0 2 calc R
H8 H 0.5643 0.4096 0.4198 0.0487 Uiso 1.0 2 calc R
H10 H 0.6974 0.0733 0.6436 0.0482 Uiso 1.0 2 calc R
H11A H 0.4699 0.0592 0.6543 0.0833 Uiso 1.0 2 calc R
H11B H 0.4932 0.1161 0.7064 0.0833 Uiso 1.0 2 calc R
H11C H 0.5496 -0.0007 0.7143 0.0833 Uiso 1.0 2 calc R
H12A H 0.7638 0.0028 0.5316 0.0902 Uiso 1.0 2 calc R
H12B H 0.6353 -0.0094 0.5464 0.0902 Uiso 1.0 2 calc R
H12C H 0.7156 -0.0710 0.6058 0.0902 Uiso 1.0 2 calc R
H13 H 0.8208 0.3543 0.4912 0.0428 Uiso 1.0 2 calc R
H14A H 0.6575 0.5025 0.4872 0.0621 Uiso 1.0 2 calc R
H14B H 0.6774 0.5060 0.3977 0.0621 Uiso 1.0 2 calc R
H14C H 0.7775 0.5181 0.4276 0.0621 Uiso 1.0 2 calc R
H15A H 0.8151 0.3601 0.3378 0.0629 Uiso 1.0 2 calc R
H15B H 0.9035 0.2758 0.3846 0.0629 Uiso 1.0 2 calc R
H15C H 0.9161 0.3850 0.3577 0.0629 Uiso 1.0 2 calc R
H18 H 1.1085 0.2723 0.7430 0.0904 Uiso 1.0 2 calc R
H19 H 1.1511 0.1273 0.8282 0.0968 Uiso 1.0 2 calc R
H20 H 1.1027 -0.0084 0.8245 0.0762 Uiso 1.0 2 calc R
H22 H 0.9358 0.3267 0.6048 0.0842 Uiso 1.0 2 calc R
H23A H 1.1778 0.3201 0.5817 0.1293 Uiso 1.0 2 calc R
H23B H 1.0983 0.3829 0.5220 0.1293 Uiso 1.0 2 calc R
H23C H 1.1348 0.2651 0.5384 0.1293 Uiso 1.0 2 calc R
H24A H 1.0191 0.4230 0.6801 0.1131 Uiso 1.0 2 calc R
H24B H 0.8865 0.4154 0.7054 0.1131 Uiso 1.0 2 calc R
H24C H 0.9335 0.4769 0.6230 0.1131 Uiso 1.0 2 calc R
H25 H 0.9304 -0.0091 0.7040 0.0573 Uiso 1.0 2 calc R
H26A H 1.1659 -0.1216 0.7196 0.0822 Uiso 1.0 2 calc R
H26B H 1.1306 -0.0689 0.6397 0.0822 Uiso 1.0 2 calc R
H26C H 1.0845 -0.1604 0.6915 0.0822 Uiso 1.0 2 calc R
H27A H 0.8703 -0.0394 0.8418 0.0686 Uiso 1.0 2 calc R
H27B H 1.0006 -0.1113 0.8448 0.0686 Uiso 1.0 2 calc R
H27C H 0.9179 -0.1399 0.8098 0.0686 Uiso 1.0 2 calc R
H29 H 0.3695 0.0933 1.1474 0.0285 Uiso 1.0 2 calc R
H30 H 0.5541 0.0819 1.1775 0.0271 Uiso 1.0 2 calc R
H33 H 0.0281 0.4383 1.0720 0.0359 Uiso 1.0 2 calc R
H34 H 0.0057 0.3775 0.9782 0.0389 Uiso 1.0 2 calc R
H35 H 0.1526 0.2432 0.9303 0.0367 Uiso 1.0 2 calc R
H37 H 0.2873 0.3624 1.1433 0.0355 Uiso 1.0 2 calc R
H38A H 0.0620 0.5101 1.1480 0.0601 Uiso 1.0 2 calc R
H38B H 0.1823 0.5250 1.0883 0.0601 Uiso 1.0 2 calc R
H38C H 0.1670 0.5126 1.1785 0.0601 Uiso 1.0 2 calc R
H39A H 0.1777 0.2572 1.2288 0.0656 Uiso 1.0 2 calc R
H39B H 0.0566 0.3446 1.2275 0.0656 Uiso 1.0 2 calc R
H39C H 0.1521 0.3512 1.2648 0.0656 Uiso 1.0 2 calc R
H40 H 0.4392 0.1373 0.9692 0.0315 Uiso 1.0 2 calc R
H41A H 0.2570 0.0438 1.0041 0.0437 Uiso 1.0 2 calc R
H41B H 0.3348 0.0331 1.0611 0.0437 Uiso 1.0 2 calc R
H41C H 0.3958 -0.0134 0.9850 0.0437 Uiso 1.0 2 calc R
H42A H 0.3829 0.2088 0.8479 0.0403 Uiso 1.0 2 calc R
H42B H 0.3100 0.1308 0.8701 0.0403 Uiso 1.0 2 calc R
H42C H 0.4510 0.0934 0.8582 0.0403 Uiso 1.0 2 calc R
H45 H 0.6927 0.3298 1.2397 0.0396 Uiso 1.0 2 calc R
H46 H 0.8681 0.3237 1.1448 0.0388 Uiso 1.0 2 calc R
H47 H 0.9050 0.2606 1.0378 0.0400 Uiso 1.0 2 calc R
H49 H 0.4403 0.2747 1.2253 0.0389 Uiso 1.0 2 calc R
H50A H 0.4283 0.4321 1.2391 0.0448 Uiso 1.0 2 calc R
H50B H 0.5071 0.3834 1.3005 0.0448 Uiso 1.0 2 calc R
H50C H 0.3769 0.3721 1.3210 0.0448 Uiso 1.0 2 calc R
H51A H 0.5859 0.1969 1.3340 0.0511 Uiso 1.0 2 calc R
H51B H 0.5546 0.1311 1.2932 0.0511 Uiso 1.0 2 calc R
H51C H 0.4525 0.1928 1.3536 0.0511 Uiso 1.0 2 calc R
H52 H 0.6999 0.1848 0.9847 0.0338 Uiso 1.0 2 calc R
H53A H 0.8952 0.2674 0.9157 0.0431 Uiso 1.0 2 calc R
H53B H 0.7615 0.3276 0.9112 0.0431 Uiso 1.0 2 calc R
H53C H 0.8310 0.2347 0.8698 0.0431 Uiso 1.0 2 calc R
H54A H 0.8390 0.0498 1.0429 0.0416 Uiso 1.0 2 calc R
H54B H 0.9412 0.1019 0.9988 0.0416 Uiso 1.0 2 calc R
H54C H 0.8845 0.0640 0.9513 0.0416 Uiso 1.0 2 calc R
H55 H 0.6291 0.2781 0.8686 0.0307 Uiso 1.0 2 calc R
H57 H 0.2879 0.4461 0.9221 0.0291 Uiso 1.0 2 calc R
H59 H 0.4410 0.3730 0.7128 0.0302 Uiso 1.0 2 calc R

loop_
_atom_site_aniso_label
_atom_site_aniso_U_11
_atom_site_aniso_U_22
_atom_site_aniso_U_33
_atom_site_aniso_U_12
_atom_site_aniso_U_13
_atom_site_aniso_U_23
Ni1 0.0319(4) 0.0251(4) 0.0220(4) -0.0082(3) -0.0021(3) -0.0083(3)
Ni2 0.0226(4) 0.0188(3) 0.0196(3) -0.0072(3) -0.0053(3) -0.0039(3)
Cl1 0.0362(7) 0.0282(7) 0.0280(7) -0.0030(5) -0.0031(6) -0.0046(5)
Cl2 0.0711(10) 0.0268(7) 0.0311(7) -0.0155(7) 0.0089(7) -0.0097(6)
Cl3 0.0429(7) 0.0203(6) 0.0201(6) -0.0143(5) -0.0066(5) -0.0023(5)
Cl4 0.0333(7) 0.0430(8) 0.0376(7) -0.0010(6) -0.0191(6) -0.0086(6)
N1 0.025(2) 0.024(2) 0.0183(19) -0.0049(16) 0.0001(17) -0.0054(16)
N2 0.032(3) 0.033(3) 0.032(3) -0.0080(18) -0.0056(19) -0.0156(19)
N3 0.0185(19) 0.0169(19) 0.025(2) -0.0060(14) -0.0043(16) -0.0052(16)
N4 0.023(2) 0.0151(18) 0.028(2) -0.0050(14) -0.0094(17) -0.0040(16)
N5 0.027(2) 0.021(2) 0.0144(18) -0.0058(15) -0.0019(16) -0.0007(15)
C1 0.041(3) 0.028(3) 0.023(3) -0.016(2) -0.006(3) -0.005(2)
C2 0.040(3) 0.025(3) 0.020(3) -0.005(2) -0.000(3) -0.008(2)
C3 0.029(3) 0.034(3) 0.032(3) -0.003(2) 0.001(3) -0.016(3)
C4 0.026(3) 0.024(3) 0.022(3) -0.0028(18) -0.001(2) -0.0100(19)
C5 0.036(3) 0.029(3) 0.024(3) -0.009(2) -0.001(3) -0.011(2)
C6 0.042(4) 0.054(4) 0.032(3) -0.022(3) -0.005(3) -0.019(3)
C7 0.045(4) 0.045(4) 0.043(4) -0.006(3) -0.017(3) -0.015(3)
C8 0.043(4) 0.035(3) 0.040(3) 0.000(3) -0.015(3) -0.011(3)
C9 0.040(3) 0.027(3) 0.019(3) -0.009(2) 0.001(3) -0.005(2)
C10 0.062(4) 0.035(3) 0.028(3) -0.029(3) -0.002(3) -0.004(3)
C11 0.096(6) 0.085(6) 0.044(4) -0.067(5) -0.011(4) 0.007(4)
C12 0.117(7) 0.034(4) 0.061(5) -0.022(4) -0.003(5) -0.010(4)
C13 0.042(3) 0.033(3) 0.025(3) -0.012(3) 0.003(3) -0.005(3)
C14 0.078(5) 0.033(4) 0.040(4) -0.022(3) -0.006(4) -0.003(3)
C15 0.067(5) 0.040(4) 0.037(4) -0.018(3) 0.007(3) -0.008(3)
C16 0.021(3) 0.058(4) 0.037(3) -0.016(3) 0.003(3) -0.027(3)
C17 0.042(4) 0.084(5) 0.052(4) -0.035(4) 0.014(3) -0.037(4)
C18 0.063(5) 0.130(7) 0.063(5) -0.062(5) 0.011(4) -0.050(5)
C19 0.040(4) 0.157(9) 0.067(6) -0.040(5) 0.000(4) -0.057(6)
C20 0.036(4) 0.108(6) 0.050(4) -0.020(4) -0.004(3) -0.030(4)
C21 0.020(3) 0.078(5) 0.042(4) -0.003(3) -0.003(3) -0.027(4)
C22 0.086(6) 0.078(5) 0.062(5) -0.056(5) 0.016(4) -0.035(4)
C23 0.131(8) 0.118(7) 0.087(7) -0.095(7) 0.039(6) -0.039(6)
C24 0.114(7) 0.088(6) 0.107(7) -0.059(5) 0.005(6) -0.057(6)
C25 0.044(4) 0.050(4) 0.044(4) 0.007(3) -0.024(3) -0.012(3)
C26 0.063(5) 0.063(5) 0.066(5) 0.018(4) -0.021(4) -0.032(4)
C27 0.061(4) 0.051(4) 0.048(4) 0.000(3) -0.027(4) 0.001(3)
C28 0.018(3) 0.021(3) 0.014(2) -0.0054(17) 0.0021(17) -0.0093(17)
C29 0.030(3) 0.020(3) 0.024(3) -0.0125(18) -0.009(2) 0.0014(19)
C30 0.024(3) 0.020(3) 0.025(3) -0.0083(17) -0.010(2) 0.0001(19)
C31 0.016(3) 0.023(3) 0.029(3) -0.0098(17) -0.0047(19) -0.0002(19)
C32 0.026(3) 0.027(3) 0.031(3) -0.0134(19) -0.002(2) -0.007(2)
C33 0.021(3) 0.024(3) 0.041(3) -0.0035(19) -0.006(3) -0.007(3)
C34 0.023(3) 0.033(3) 0.043(3) -0.011(2) -0.008(3) -0.008(3)
C35 0.028(3) 0.034(3) 0.038(3) -0.016(2) -0.009(3) -0.009(3)
C36 0.023(3) 0.016(3) 0.025(3) -0.0092(17) -0.0063(19) 0.0016(18)
C37 0.022(3) 0.035(3) 0.033(3) -0.010(2) 0.001(2) -0.016(3)
C38 0.041(4) 0.048(4) 0.071(5) -0.005(3) -0.018(3) -0.033(4)
C39 0.054(4) 0.080(5) 0.038(4) -0.031(4) 0.004(3) -0.026(4)
C40 0.031(3) 0.025(3) 0.028(3) -0.0084(19) -0.010(2) -0.007(2)
C41 0.044(4) 0.029(3) 0.038(3) -0.011(3) -0.009(3) -0.010(3)
C42 0.043(3) 0.028(3) 0.034(3) -0.017(3) -0.010(3) -0.004(3)
C43 0.021(3) 0.025(3) 0.026(3) -0.0070(18) -0.010(2) -0.004(2)
C44 0.032(3) 0.020(3) 0.030(3) -0.0098(19) -0.016(2) -0.001(2)
C45 0.032(3) 0.030(3) 0.041(3) -0.005(2) -0.017(3) -0.011(3)
C46 0.027(3) 0.029(3) 0.049(4) -0.008(2) -0.015(3) -0.011(3)
C47 0.028(3) 0.033(3) 0.044(3) -0.009(2) -0.011(3) -0.012(3)
C48 0.023(3) 0.022(3) 0.035(3) -0.0044(18) -0.008(3) -0.005(2)
C49 0.038(3) 0.031(3) 0.034(3) -0.011(2) -0.012(3) -0.011(3)
C50 0.045(4) 0.036(3) 0.027(3) -0.005(3) -0.008(3) -0.009(3)
C51 0.062(4) 0.034(3) 0.035(3) -0.022(3) -0.009(3) -0.005(3)
C52 0.024(3) 0.026(3) 0.036(3) -0.0057(19) -0.008(3) -0.008(2)
C53 0.028(3) 0.046(4) 0.031(3) -0.016(3) 0.002(3) -0.006(3)
C54 0.027(3) 0.034(3) 0.042(3) -0.005(2) -0.006(3) -0.014(3)
C55 0.027(3) 0.026(3) 0.026(3) -0.0068(19) -0.010(2) -0.005(2)
C56 0.021(3) 0.015(3) 0.025(3) -0.0066(17) -0.0043(19) -0.0036(18)
C57 0.023(3) 0.024(3) 0.028(3) -0.0097(18) -0.008(2) -0.004(2)
C58 0.027(3) 0.023(3) 0.025(3) -0.0048(19) -0.007(2) -0.0046(19)
C59 0.032(3) 0.027(3) 0.019(3) -0.0082(19) -0.011(2) -0.0020(19)

loop_
_atom_type_symbol
_atom_type_description
_atom_type_scat_dispersion_real
_atom_type_scat_dispersion_imag
_atom_type_scat_source
C C 0.0033 0.0016
;
International Tables for Crystallography
(1992, Vol. C, Tables 4.2.6.8 and 6.1.1.4)
;
H H 0.0000 0.0000
;
International Tables for Crystallography
(1992, Vol. C, Table 6.1.1.4)
;
Cl Cl 0.1484 0.1585
;
International Tables for Crystallography
(1992, Vol. C, Tables 4.2.6.8 and 6.1.1.4)
;
N N 0.0061 0.0033
;
International Tables for Crystallography
(1992, Vol. C, Tables 4.2.6.8 and 6.1.1.4)
;
Ni Ni 0.3393 1.1124
;
International Tables for Crystallography
(1992, Vol. C, Tables 4.2.6.8 and 6.1.1.4)
;

loop_
_geom_angle_atom_site_label_1
_geom_angle_atom_site_label_2
_geom_angle_atom_site_label_3
_geom_angle
_geom_angle_publ_flag
_geom_angle_site_symmetry_1
_geom_angle_site_symmetry_3
Cl1 Ni1 Cl2 176.96(8) yes . .
Cl1 Ni1 N5 90.00(11) yes . .
Cl1 Ni1 C1 90.49(14) yes . .
Cl2 Ni1 N5 89.26(11) yes . .
Cl2 Ni1 C1 90.44(14) yes . .
N5 Ni1 C1 176.3(3) yes . .
Cl3 Ni2 Cl3 84.31(6) yes . 2_667
Cl3 Ni2 C28 96.35(16) yes . .
Cl3 Ni2 C56 165.45(12) yes . .
Cl3 Ni2 C28 169.85(13) yes 2_667 .
Cl3 Ni2 C56 86.99(14) yes 2_667 .
C28 Ni2 C56 94.3(2) yes . .
Ni2 Cl3 Ni2 95.69(5) yes . 2_667
C1 N1 C2 110.9(4) yes . .
C1 N1 C4 126.5(4) yes . .
C2 N1 C4 122.6(5) yes . .
C1 N2 C3 111.2(5) yes . .
C1 N2 C16 126.7(4) yes . .
C3 N2 C16 122.1(4) yes . .
C28 N3 C29 110.6(4) yes . .
C28 N3 C31 125.4(4) yes . .
C29 N3 C31 123.6(4) yes . .
C28 N4 C30 110.6(5) yes . .
C28 N4 C43 125.8(4) yes . .
C30 N4 C43 123.2(4) yes . .
Ni1 N5 C55 121.6(3) yes . .
Ni1 N5 C59 119.4(3) yes . .
C55 N5 C59 118.8(4) yes . .
Ni1 C1 N1 125.6(4) yes . .
Ni1 C1 N2 130.3(5) yes . .
N1 C1 N2 104.1(4) yes . .
N1 C2 C3 107.1(5) yes . .
N2 C3 C2 106.7(4) yes . .
N1 C4 C5 118.2(4) yes . .
N1 C4 C9 118.8(5) yes . .
C5 C4 C9 123.0(5) yes . .
C4 C5 C6 116.0(4) yes . .
C4 C5 C10 121.9(5) yes . .
C6 C5 C10 121.9(6) yes . .
C5 C6 C7 122.6(6) yes . .
C6 C7 C8 119.8(6) yes . .
C7 C8 C9 122.0(5) yes . .
C4 C9 C8 116.5(5) yes . .
C4 C9 C13 121.8(5) yes . .
C8 C9 C13 121.7(4) yes . .
C5 C10 C11 113.2(5) yes . .
C5 C10 C12 110.0(5) yes . .
C11 C10 C12 110.7(6) yes . .
C9 C13 C14 112.5(5) yes . .
C9 C13 C15 110.9(6) yes . .
C14 C13 C15 108.9(4) yes . .
N2 C16 C17 117.4(5) yes . .
N2 C16 C21 118.2(6) yes . .
C17 C16 C21 124.2(7) yes . .
C16 C17 C18 115.6(6) yes . .
C16 C17 C22 123.2(7) yes . .
C18 C17 C22 120.9(8) yes . .
C17 C18 C19 121.1(10) yes . .
C18 C19 C20 122.1(9) yes . .
C19 C20 C21 119.5(7) yes . .
C16 C21 C20 117.5(7) yes . .
C16 C21 C25 123.5(7) yes . .
C20 C21 C25 118.8(6) yes . .
C17 C22 C23 109.8(5) yes . .
C17 C22 C24 112.3(7) yes . .
C23 C22 C24 112.1(7) yes . .
C21 C25 C26 111.1(5) yes . .
C21 C25 C27 112.0(6) yes . .
C26 C25 C27 109.9(5) yes . .
Ni2 C28 N3 130.6(3) yes . .
Ni2 C28 N4 124.6(4) yes . .
N3 C28 N4 104.7(4) yes . .
N3 C29 C30 106.5(4) yes . .
N4 C30 C29 107.5(4) yes . .
N3 C31 C32 116.9(5) yes . .
N3 C31 C36 119.2(4) yes . .
C32 C31 C36 123.9(5) yes . .
C31 C32 C33 116.0(6) yes . .
C31 C32 C37 122.5(5) yes . .
C33 C32 C37 121.5(4) yes . .
C32 C33 C34 122.0(4) yes . .
C33 C34 C35 119.9(5) yes . .
C34 C35 C36 120.9(6) yes . .
C31 C36 C35 117.1(4) yes . .
C31 C36 C40 122.5(5) yes . .
C35 C36 C40 120.5(5) yes . .
C32 C37 C38 113.2(5) yes . .
C32 C37 C39 110.3(5) yes . .
C38 C37 C39 109.3(4) yes . .
C36 C40 C41 110.2(4) yes . .
C36 C40 C42 114.5(4) yes . .
C41 C40 C42 107.9(5) yes . .
N4 C43 C44 117.5(4) yes . .
N4 C43 C48 118.4(5) yes . .
C44 C43 C48 124.0(6) yes . .
C43 C44 C45 116.2(4) yes . .
C43 C44 C49 122.8(5) yes . .
C45 C44 C49 120.9(5) yes . .
C44 C45 C46 120.6(6) yes . .
C45 C46 C47 121.2(6) yes . .
C46 C47 C48 121.8(5) yes . .
C43 C48 C47 116.1(5) yes . .
C43 C48 C52 123.9(6) yes . .
C47 C48 C52 120.0(4) yes . .
C44 C49 C50 112.9(5) yes . .
C44 C49 C51 108.7(4) yes . .
C50 C49 C51 108.9(5) yes . .
C48 C52 C53 112.0(5) yes . .
C48 C52 C54 109.0(4) yes . .
C53 C52 C54 109.3(4) yes . .
N5 C55 C56 123.9(5) yes . .
Ni2 C56 C55 125.1(4) yes . .
Ni2 C56 C57 117.2(4) yes . .
C55 C56 C57 116.1(5) yes . .
C56 C57 C58 119.3(4) yes . .
Cl4 C58 C57 120.2(3) yes . .
Cl4 C58 C59 118.4(4) yes . .
C57 C58 C59 121.3(5) yes . .
N5 C59 C58 120.1(5) yes . .
N1 C2 H2 126.457 no . .
C3 C2 H2 126.451 no . .
N2 C3 H3 126.661 no . .
C2 C3 H3 126.655 no . .
C5 C6 H6 118.688 no . .
C7 C6 H6 118.689 no . .
C6 C7 H7 120.107 no . .
C8 C7 H7 120.107 no . .
C7 C8 H8 118.997 no . .
C9 C8 H8 119.003 no . .
C5 C10 H10 107.571 no . .
C11 C10 H10 107.576 no . .
C12 C10 H10 107.564 no . .
C10 C11 H11A 109.474 no . .
C10 C11 H11B 109.475 no . .
C10 C11 H11C 109.470 no . .
H11A C11 H11B 109.470 no . .
H11A C11 H11C 109.462 no . .
H11B C11 H11C 109.476 no . .
C10 C12 H12A 109.476 no . .
C10 C12 H12B 109.477 no . .
C10 C12 H12C 109.468 no . .
H12A C12 H12B 109.465 no . .
H12A C12 H12C 109.471 no . .
H12B C12 H12C 109.472 no . .
C9 C13 H13 108.139 no . .
C14 C13 H13 108.131 no . .
C15 C13 H13 108.143 no . .
C13 C14 H14A 109.473 no . .
C13 C14 H14B 109.469 no . .
C13 C14 H14C 109.477 no . .
H14A C14 H14B 109.470 no . .
H14A C14 H14C 109.477 no . .
H14B C14 H14C 109.461 no . .
C13 C15 H15A 109.472 no . .
C13 C15 H15B 109.470 no . .
C13 C15 H15C 109.476 no . .
H15A C15 H15B 109.467 no . .
H15A C15 H15C 109.477 no . .
H15B C15 H15C 109.465 no . .
C17 C18 H18 119.439 no . .
C19 C18 H18 119.458 no . .
C18 C19 H19 118.967 no . .
C20 C19 H19 118.962 no . .
C19 C20 H20 120.231 no . .
C21 C20 H20 120.234 no . .
C17 C22 H22 107.434 no . .
C23 C22 H22 107.444 no . .
C24 C22 H22 107.446 no . .
C22 C23 H23A 109.468 no . .
C22 C23 H23B 109.473 no . .
C22 C23 H23C 109.477 no . .
H23A C23 H23B 109.470 no . .
H23A C23 H23C 109.466 no . .
H23B C23 H23C 109.474 no . .
C22 C24 H24A 109.468 no . .
C22 C24 H24B 109.476 no . .
C22 C24 H24C 109.470 no . .
H24A C24 H24B 109.473 no . .
H24A C24 H24C 109.472 no . .
H24B C24 H24C 109.469 no . .
C21 C25 H25 107.874 no . .
C26 C25 H25 107.880 no . .
C27 C25 H25 107.883 no . .
C25 C26 H26A 109.474 no . .
C25 C26 H26B 109.473 no . .
C25 C26 H26C 109.465 no . .
H26A C26 H26B 109.479 no . .
H26A C26 H26C 109.477 no . .
H26B C26 H26C 109.458 no . .
C25 C27 H27A 109.473 no . .
C25 C27 H27B 109.471 no . .
C25 C27 H27C 109.474 no . .
H27A C27 H27B 109.467 no . .
H27A C27 H27C 109.471 no . .
H27B C27 H27C 109.472 no . .
N3 C29 H29 126.769 no . .
C30 C29 H29 126.765 no . .
N4 C30 H30 126.260 no . .
C29 C30 H30 126.265 no . .
C32 C33 H33 118.985 no . .
C34 C33 H33 118.967 no . .
C33 C34 H34 120.042 no . .
C35 C34 H34 120.047 no . .
C34 C35 H35 119.545 no . .
C36 C35 H35 119.542 no . .
C32 C37 H37 107.983 no . .
C38 C37 H37 107.983 no . .
C39 C37 H37 107.987 no . .
C37 C38 H38A 109.476 no . .
C37 C38 H38B 109.478 no . .
C37 C38 H38C 109.471 no . .
H38A C38 H38B 109.475 no . .
H38A C38 H38C 109.464 no . .
H38B C38 H38C 109.463 no . .
C37 C39 H39A 109.471 no . .
C37 C39 H39B 109.477 no . .
C37 C39 H39C 109.473 no . .
H39A C39 H39B 109.468 no . .
H39A C39 H39C 109.468 no . .
H39B C39 H39C 109.470 no . .
C36 C40 H40 108.036 no . .
C41 C40 H40 108.026 no . .
C42 C40 H40 108.027 no . .
C40 C41 H41A 109.474 no . .
C40 C41 H41B 109.467 no . .
C40 C41 H41C 109.472 no . .
H41A C41 H41B 109.470 no . .
H41A C41 H41C 109.481 no . .
H41B C41 H41C 109.463 no . .
C40 C42 H42A 109.472 no . .
C40 C42 H42B 109.469 no . .
C40 C42 H42C 109.469 no . .
H42A C42 H42B 109.474 no . .
H42A C42 H42C 109.471 no . .
H42B C42 H42C 109.473 no . .
C44 C45 H45 119.689 no . .
C46 C45 H45 119.691 no . .
C45 C46 H46 119.383 no . .
C47 C46 H46 119.368 no . .
C46 C47 H47 119.113 no . .
C48 C47 H47 119.102 no . .
C44 C49 H49 108.764 no . .
C50 C49 H49 108.770 no . .
C51 C49 H49 108.772 no . .
C49 C50 H50A 109.473 no . .
C49 C50 H50B 109.472 no . .
C49 C50 H50C 109.464 no . .
H50A C50 H50B 109.475 no . .
H50A C50 H50C 109.468 no . .
H50B C50 H50C 109.476 no . .
C49 C51 H51A 109.465 no . .
C49 C51 H51B 109.463 no . .
C49 C51 H51C 109.467 no . .
H51A C51 H51B 109.479 no . .
H51A C51 H51C 109.475 no . .
H51B C51 H51C 109.478 no . .
C48 C52 H52 108.837 no . .
C53 C52 H52 108.842 no . .
C54 C52 H52 108.844 no . .
C52 C53 H53A 109.473 no . .
C52 C53 H53B 109.467 no . .
C52 C53 H53C 109.470 no . .
H53A C53 H53B 109.480 no . .
H53A C53 H53C 109.470 no . .
H53B C53 H53C 109.467 no . .
C52 C54 H54A 109.468 no . .
C52 C54 H54B 109.473 no . .
C52 C54 H54C 109.463 no . .
H54A C54 H54B 109.484 no . .
H54A C54 H54C 109.469 no . .
H54B C54 H54C 109.471 no . .
N5 C55 H55 118.033 no . .
C56 C55 H55 118.031 no . .
C56 C57 H57 120.352 no . .
C58 C57 H57 120.360 no . .
N5 C59 H59 119.936 no . .
C58 C59 H59 119.949 no . .

loop_
_geom_bond_atom_site_label_1
_geom_bond_atom_site_label_2
_geom_bond_distance
_geom_bond_publ_flag
_geom_bond_site_symmetry_2
Ni1 Cl1 2.1757(13) yes .
Ni1 Cl2 2.1671(14) yes .
Ni1 N5 1.939(4) yes .
Ni1 C1 1.880(5) yes .
Ni2 Cl3 2.2461(16) yes .
Ni2 Cl3 2.2422(14) yes 2_667
Ni2 C28 1.888(4) yes .
Ni2 C56 1.886(6) yes .
Cl4 C58 1.748(5) yes .
N1 C1 1.362(8) yes .
N1 C2 1.393(5) yes .
N1 C4 1.450(7) yes .
N2 C1 1.362(7) yes .
N2 C3 1.393(7) yes .
N2 C16 1.449(9) yes .
N3 C28 1.367(7) yes .
N3 C29 1.392(5) yes .
N3 C31 1.449(6) yes .
N4 C28 1.354(6) yes .
N4 C30 1.387(6) yes .
N4 C43 1.449(8) yes .
N5 C55 1.347(7) yes .
N5 C59 1.352(6) yes .
C2 C3 1.339(9) yes .
C4 C5 1.411(8) yes .
C4 C9 1.402(6) yes .
C5 C6 1.397(8) yes .
C5 C10 1.505(7) yes .
C6 C7 1.358(7) yes .
C7 C8 1.376(10) yes .
C8 C9 1.395(9) yes .
C9 C13 1.524(9) yes .
C10 C11 1.519(9) yes .
C10 C12 1.541(9) yes .
C13 C14 1.535(7) yes .
C13 C15 1.536(7) yes .
C16 C17 1.388(11) yes .
C16 C21 1.402(8) yes .
C17 C18 1.418(13) yes .
C17 C22 1.518(9) yes .
C18 C19 1.362(12) yes .
C19 C20 1.378(15) yes .
C20 C21 1.396(11) yes .
C21 C25 1.507(11) yes .
C22 C23 1.547(10) yes .
C22 C24 1.538(12) yes .
C25 C26 1.543(8) yes .
C25 C27 1.552(8) yes .
C29 C30 1.344(8) yes .
C31 C32 1.402(6) yes .
C31 C36 1.395(8) yes .
C32 C33 1.399(8) yes .
C32 C37 1.502(9) yes .
C33 C34 1.377(9) yes .
C34 C35 1.393(7) yes .
C35 C36 1.396(7) yes .
C36 C40 1.510(6) yes .
C37 C38 1.539(7) yes .
C37 C39 1.528(7) yes .
C40 C41 1.544(7) yes .
C40 C42 1.528(8) yes .
C43 C44 1.420(8) yes .
C43 C48 1.395(6) yes .
C44 C45 1.398(9) yes .
C44 C49 1.516(6) yes .
C45 C46 1.385(7) yes .
C46 C47 1.363(9) yes .
C47 C48 1.399(9) yes .
C48 C52 1.525(8) yes .
C49 C50 1.527(8) yes .
C49 C51 1.545(7) yes .
C52 C53 1.540(7) yes .
C52 C54 1.540(6) yes .
C55 C56 1.398(6) yes .
C56 C57 1.411(7) yes .
C57 C58 1.368(8) yes .
C58 C59 1.384(6) yes .
C2 H2 0.950 no .
C3 H3 0.950 no .
C6 H6 0.950 no .
C7 H7 0.950 no .
C8 H8 0.950 no .
C10 H10 1.000 no .
C11 H11A 0.980 no .
C11 H11B 0.980 no .
C11 H11C 0.980 no .
C12 H12A 0.980 no .
C12 H12B 0.980 no .
C12 H12C 0.980 no .
C13 H13 1.000 no .
C14 H14A 0.980 no .
C14 H14B 0.980 no .
C14 H14C 0.980 no .
C15 H15A 0.980 no .
C15 H15B 0.980 no .
C15 H15C 0.980 no .
C18 H18 0.950 no .
C19 H19 0.950 no .
C20 H20 0.950 no .
C22 H22 1.000 no .
C23 H23A 0.980 no .
C23 H23B 0.980 no .
C23 H23C 0.980 no .
C24 H24A 0.980 no .
C24 H24B 0.980 no .
C24 H24C 0.980 no .
C25 H25 1.000 no .
C26 H26A 0.980 no .
C26 H26B 0.980 no .
C26 H26C 0.980 no .
C27 H27A 0.980 no .
C27 H27B 0.980 no .
C27 H27C 0.980 no .
C29 H29 0.950 no .
C30 H30 0.950 no .
C33 H33 0.950 no .
C34 H34 0.950 no .
C35 H35 0.950 no .
C37 H37 1.000 no .
C38 H38A 0.980 no .
C38 H38B 0.980 no .
C38 H38C 0.980 no .
C39 H39A 0.980 no .
C39 H39B 0.980 no .
C39 H39C 0.980 no .
C40 H40 1.000 no .
C41 H41A 0.980 no .
C41 H41B 0.980 no .
C41 H41C 0.980 no .
C42 H42A 0.980 no .
C42 H42B 0.980 no .
C42 H42C 0.980 no .
C45 H45 0.950 no .
C46 H46 0.950 no .
C47 H47 0.950 no .
C49 H49 1.000 no .
C50 H50A 0.980 no .
C50 H50B 0.980 no .
C50 H50C 0.980 no .
C51 H51A 0.980 no .
C51 H51B 0.980 no .
C51 H51C 0.980 no .
C52 H52 1.000 no .
C53 H53A 0.980 no .
C53 H53B 0.980 no .
C53 H53C 0.980 no .
C54 H54A 0.980 no .
C54 H54B 0.980 no .
C54 H54C 0.980 no .
C55 H55 0.950 no .
C57 H57 0.950 no .
C59 H59 0.950 no .

loop_
_geom_torsion_atom_site_label_1
_geom_torsion_atom_site_label_2
_geom_torsion_atom_site_label_3
_geom_torsion_atom_site_label_4
_geom_torsion
_geom_torsion_publ_flag
_geom_torsion_site_symmetry_1
_geom_torsion_site_symmetry_3
_geom_torsion_site_symmetry_4
Cl1 Ni1 N5 C55 62.4(3) no . . .
Cl1 Ni1 N5 C59 -121.9(3) no . . .
Cl1 Ni1 C1 N1 109.1(4) no . . .
Cl1 Ni1 C1 N2 -68.7(4) no . . .
Cl2 Ni1 N5 C55 -114.7(3) no . . .
Cl2 Ni1 N5 C59 61.1(3) no . . .
Cl2 Ni1 C1 N1 -73.8(4) no . . .
Cl2 Ni1 C1 N2 108.4(4) no . . .
Cl3 Ni2 Cl3 Ni2 0.00(6) no . 2_667 2_667
Cl3 Ni2 Cl3 Ni2 -0.00(5) no 2_667 . 2_667
Cl3 Ni2 C28 N3 118.9(4) no . . .
Cl3 Ni2 C28 N4 -58.1(3) no . . .
C28 Ni2 Cl3 Ni2 169.81(13) no . . 2_667
Cl3 Ni2 C56 C55 82.3(3) no 2_667 . .
Cl3 Ni2 C56 C57 -82.6(3) no 2_667 . .
C56 Ni2 Cl3 Ni2 168.33(12) no . 2_667 2_667
C28 Ni2 C56 C55 -87.6(4) no . . .
C28 Ni2 C56 C57 107.5(3) no . . .
C56 Ni2 C28 N3 -51.1(4) no . . .
C56 Ni2 C28 N4 131.9(3) no . . .
C1 N1 C2 C3 -1.0(5) no . . .
C2 N1 C1 Ni1 -177.2(4) no . . .
C2 N1 C1 N2 1.0(5) no . . .
C1 N1 C4 C5 -81.1(6) no . . .
C1 N1 C4 C9 99.6(5) no . . .
C4 N1 C1 Ni1 4.7(7) no . . .
C4 N1 C1 N2 -177.1(4) no . . .
C2 N1 C4 C5 101.0(5) no . . .
C2 N1 C4 C9 -78.3(6) no . . .
C4 N1 C2 C3 177.2(4) no . . .
C1 N2 C3 C2 0.1(6) no . . .
C3 N2 C1 Ni1 177.4(4) no . . .
C3 N2 C1 N1 -0.7(5) no . . .
C1 N2 C16 C17 -81.6(6) no . . .
C1 N2 C16 C21 103.3(6) no . . .
C16 N2 C1 Ni1 -3.6(8) no . . .
C16 N2 C1 N1 178.3(5) no . . .
C3 N2 C16 C17 97.3(5) no . . .
C3 N2 C16 C21 -77.8(6) no . . .
C16 N2 C3 C2 -179.0(4) no . . .
C28 N3 C29 C30 0.1(5) no . . .
C29 N3 C28 Ni2 -179.1(4) no . . .
C29 N3 C28 N4 -1.6(5) no . . .
C28 N3 C31 C32 -70.1(5) no . . .
C28 N3 C31 C36 110.2(5) no . . .
C31 N3 C28 Ni2 -6.4(7) no . . .
C31 N3 C28 N4 171.1(4) no . . .
C29 N3 C31 C32 101.6(5) no . . .
C29 N3 C31 C36 -78.1(5) no . . .
C31 N3 C29 C30 -172.7(4) no . . .
C28 N4 C30 C29 -2.5(5) no . . .
C30 N4 C28 Ni2 -179.9(3) no . . .
C30 N4 C28 N3 2.5(5) no . . .
C28 N4 C43 C44 100.0(5) no . . .
C28 N4 C43 C48 -80.4(5) no . . .
C43 N4 C28 Ni2 7.6(6) no . . .
C43 N4 C28 N3 -170.0(4) no . . .
C30 N4 C43 C44 -71.6(5) no . . .
C30 N4 C43 C48 107.9(4) no . . .
C43 N4 C30 C29 170.2(4) no . . .
Ni1 N5 C55 C56 173.7(3) no . . .
Ni1 N5 C59 C58 -179.3(3) no . . .
C55 N5 C59 C58 -3.4(7) no . . .
C59 N5 C55 C56 -2.1(7) no . . .
N1 C2 C3 N2 0.6(5) no . . .
N1 C4 C5 C6 -179.6(4) no . . .
N1 C4 C5 C10 -4.0(7) no . . .
N1 C4 C9 C8 -179.7(4) no . . .
N1 C4 C9 C13 -0.4(7) no . . .
C5 C4 C9 C8 1.0(7) no . . .
C5 C4 C9 C13 -179.7(4) no . . .
C9 C4 C5 C6 -0.3(7) no . . .
C9 C4 C5 C10 175.3(4) no . . .
C4 C5 C6 C7 -0.2(8) no . . .
C4 C5 C10 C11 141.5(5) no . . .
C4 C5 C10 C12 -94.1(6) no . . .
C6 C5 C10 C11 -43.1(7) no . . .
C6 C5 C10 C12 81.3(6) no . . .
C10 C5 C6 C7 -175.8(5) no . . .
C5 C6 C7 C8 -0.0(9) no . . .
C6 C7 C8 C9 0.8(9) no . . .
C7 C8 C9 C4 -1.2(8) no . . .
C7 C8 C9 C13 179.5(5) no . . .
C4 C9 C13 C14 -142.1(5) no . . .
C4 C9 C13 C15 95.7(6) no . . .
C8 C9 C13 C14 37.2(7) no . . .
C8 C9 C13 C15 -85.1(6) no . . .
N2 C16 C17 C18 -175.8(4) no . . .
N2 C16 C17 C22 -1.5(7) no . . .
N2 C16 C21 C20 175.5(4) no . . .
N2 C16 C21 C25 0.3(7) no . . .
C17 C16 C21 C20 0.8(7) no . . .
C17 C16 C21 C25 -174.5(4) no . . .
C21 C16 C17 C18 -1.0(7) no . . .
C21 C16 C17 C22 173.3(4) no . . .
C16 C17 C18 C19 -0.5(8) no . . .
C16 C17 C22 C23 -95.6(7) no . . .
C16 C17 C22 C24 138.9(6) no . . .
C18 C17 C22 C23 78.4(8) no . . .
C18 C17 C22 C24 -47.1(8) no . . .
C22 C17 C18 C19 -174.9(5) no . . .
C17 C18 C19 C20 2.1(10) no . . .
C18 C19 C20 C21 -2.3(9) no . . .
C19 C20 C21 C16 0.8(8) no . . .
C19 C20 C21 C25 176.3(5) no . . .
C16 C21 C25 C26 100.2(6) no . . .
C16 C21 C25 C27 -136.5(5) no . . .
C20 C21 C25 C26 -75.0(6) no . . .
C20 C21 C25 C27 48.3(6) no . . .
N3 C29 C30 N4 1.4(5) no . . .
N3 C31 C32 C33 175.9(3) no . . .
N3 C31 C32 C37 -4.7(6) no . . .
N3 C31 C36 C35 -176.9(3) no . . .
N3 C31 C36 C40 2.5(6) no . . .
C32 C31 C36 C35 3.4(6) no . . .
C32 C31 C36 C40 -177.2(4) no . . .
C36 C31 C32 C33 -4.4(6) no . . .
C36 C31 C32 C37 175.0(4) no . . .
C31 C32 C33 C34 2.6(7) no . . .
C31 C32 C37 C38 143.0(4) no . . .
C31 C32 C37 C39 -94.2(5) no . . .
C33 C32 C37 C38 -37.6(6) no . . .
C33 C32 C37 C39 85.2(5) no . . .
C37 C32 C33 C34 -176.9(4) no . . .
C32 C33 C34 C35 0.1(7) no . . .
C33 C34 C35 C36 -1.2(7) no . . .
C34 C35 C36 C31 -0.5(6) no . . .
C34 C35 C36 C40 -179.9(4) no . . .
C31 C36 C40 C41 94.7(5) no . . .
C31 C36 C40 C42 -143.5(4) no . . .
C35 C36 C40 C41 -85.9(5) no . . .
C35 C36 C40 C42 35.8(6) no . . .
N4 C43 C44 C45 -178.3(3) no . . .
N4 C43 C44 C49 3.8(6) no . . .
N4 C43 C48 C47 178.7(3) no . . .
N4 C43 C48 C52 -4.1(6) no . . .
C44 C43 C48 C47 -1.8(6) no . . .
C44 C43 C48 C52 175.4(4) no . . .
C48 C43 C44 C45 2.1(6) no . . .
C48 C43 C44 C49 -175.7(4) no . . .
C43 C44 C45 C46 0.0(6) no . . .
C43 C44 C49 C50 -136.7(4) no . . .
C43 C44 C49 C51 102.4(5) no . . .
C45 C44 C49 C50 45.5(6) no . . .
C45 C44 C49 C51 -75.4(5) no . . .
C49 C44 C45 C46 177.9(4) no . . .
C44 C45 C46 C47 -2.5(6) no . . .
C45 C46 C47 C48 2.9(7) no . . .
C46 C47 C48 C43 -0.8(6) no . . .
C46 C47 C48 C52 -178.1(4) no . . .
C43 C48 C52 C53 129.6(4) no . . .
C43 C48 C52 C54 -109.4(5) no . . .
C47 C48 C52 C53 -53.3(5) no . . .
C47 C48 C52 C54 67.7(5) no . . .
N5 C55 C56 Ni2 -160.2(4) no . . .
N5 C55 C56 C57 4.8(7) no . . .
Ni2 C56 C57 C58 164.2(3) no . . .
C55 C56 C57 C58 -2.0(7) no . . .
C56 C57 C58 Cl4 178.3(4) no . . .
C56 C57 C58 C59 -3.1(7) no . . .
Cl4 C58 C59 N5 -175.3(3) no . . .
C57 C58 C59 N5 6.1(8) no . . .
